data_7052439
loop_
_publ_author_name
'Luminita Toma'
'Rodrigue Lescou\"ezec'
'Jacqueline Vaissermann'
'Patrick Herson'
'Val\'erie Marvaud'
'Francesc Lloret'
'Miguel Julve'

_publ_section_title
;
 [CrIII(L)(CN)4]-: a new building block in designing cyanide-bridged
 4,2-ribbon-like chains {[CrIII(L)(CN)4]2Mn(H2O)2}&#x00B7;nH2O [L =
 2-aminomethylpyridine (n = 6) and 1,10-phenanthroline (n = 4)]
;
_journal_issue 1
_journal_name_full 'New Journal of Chemistry'
_journal_page_first 210
_journal_paper_doi 10.1039/b413473g
_journal_volume 29
_journal_year 2005
_chemical_compound_source
;
?
;
_chemical_formula_moiety
;
' C32 H16 Cr2 Mn1 N12 O6 '
;
_chemical_formula_sum 'C32 H28 Cr2 Mn N12 O6'
_chemical_formula_weight 835.58
_chemical_name_systematic
;
?
;
_space_group_IT_number 14
_symmetry_cell_setting monoclinic
_symmetry_space_group_name_Hall '-P 2yn'
_symmetry_space_group_name_H-M 'P 1 21/n 1'
_atom_sites_solution_hydrogens geom
_atom_sites_solution_primary direct
_audit_creation_date 04-19-07
_audit_creation_method CRYSTALS_ver_12-03-99
_cell_angle_alpha 90
_cell_angle_beta 93.69(4)
_cell_angle_gamma 90
_cell_formula_units_Z 2
_cell_length_a 7.641(5)
_cell_length_b 15.569(4)
_cell_length_c 15.490(4)
_cell_measurement_reflns_used 25
_cell_measurement_temperature 295
_cell_measurement_theta_max 14
_cell_measurement_theta_min 13
_cell_volume 1838.9(14)
_computing_cell_refinement
;
Cad4 Express, (Straver, 1992)
;
_computing_data_collection
;
Cad4 Express, (Straver, 1992)
;
_computing_data_reduction
;
RC93 (Watkin, Prout & Lilley, 1994)
;
_computing_molecular_graphics
;
CAMERON (Watkin et al 1996)
;
_computing_publication_material
;
CRYSTALS (Watkin et al 2003)
;
_computing_structure_refinement
;
CRYSTALS (Watkin et al 2003)
;
_computing_structure_solution
;
SHELXS 86 (Sheldrick, 1986)
;
_diffrn_ambient_pressure 1
_diffrn_ambient_temperature 295
_diffrn_measured_fraction_theta_full 1.000
_diffrn_measured_fraction_theta_max 1.000
_diffrn_measurement_device_type
;
Enraf-Nonius CAD4
;
_diffrn_measurement_method \w/2\q
_diffrn_radiation_monochromator 'graphite '
_diffrn_radiation_type 'Mo K\a'
_diffrn_radiation_wavelength 0.71073
_diffrn_reflns_av_R_equivalents 0.03
_diffrn_reflns_limit_h_max 9
_diffrn_reflns_limit_h_min 0
_diffrn_reflns_limit_k_max 18
_diffrn_reflns_limit_k_min 0
_diffrn_reflns_limit_l_max 18
_diffrn_reflns_limit_l_min -18
_diffrn_reflns_number 3630
_diffrn_reflns_theta_full 24.975
_diffrn_reflns_theta_max 24.975
_diffrn_reflns_theta_min 1.308
_diffrn_standards_decay_% 58.49
_diffrn_standards_interval_count 0
_diffrn_standards_interval_time 3600
_diffrn_standards_number 2
_exptl_absorpt_coefficient_mu 0.978
_exptl_absorpt_correction_T_max 0.82
_exptl_absorpt_correction_T_min 0.75
_exptl_absorpt_correction_type refdelf
_exptl_absorpt_process_details
;
DIFABS (Walker & Stuart, 1983)
;
_exptl_crystal_colour ' ?'
_exptl_crystal_density_diffrn 1.487
_exptl_crystal_description ' box '
_exptl_crystal_F_000 850
_exptl_crystal_size_max 0.30
_exptl_crystal_size_mid 0.30
_exptl_crystal_size_min 0.20
_refine_diff_density_max 2.05
_refine_diff_density_min -0.68
_refine_ls_extinction_coef 460(50)
_refine_ls_extinction_method 'Larson 1970 Crystallographic Computing eq 22'
_refine_ls_goodness_of_fit_ref 1.0766
_refine_ls_hydrogen_treatment refU
_refine_ls_matrix_type full
_refine_ls_number_parameters 243
_refine_ls_number_reflns 2700
_refine_ls_number_restraints 0
_refine_ls_R_factor_all 0.1139
_refine_ls_R_factor_gt 0.0912
_refine_ls_shift/su_max 0.000564
_refine_ls_structure_factor_coef F
_refine_ls_weighting_details
;
Method, part 1, Chebychev polynomial, (Watkin, 1994, Prince, 1982)
[weight] = 1.0/[A~0~*T~0~(x)+A~1~*T~1~(x) ... +A~n-1~]*T~n-1~(x)]
where A~i~ are the Chebychev coefficients listed below and x= Fcalc/Fmax
Method = Robust Weighting (Prince, 1982)
W = [weight] * [1-(deltaF/6*sigmaF)^2^]^2^
A~i~ are:
7.59 -0.908 4.89
;
_refine_ls_weighting_scheme calc
_refine_ls_wR_factor_all 0.0891
_refine_ls_wR_factor_gt 0.0811
_refine_ls_wR_factor_ref 0.0811
_reflns_limit_h_max 9
_reflns_limit_h_min -9
_reflns_limit_k_max 18
_reflns_limit_k_min -18
_reflns_limit_l_max 18
_reflns_limit_l_min 0
_reflns_number_gt 2700
_reflns_number_total 3612
_reflns_threshold_expression I>3.00u(I)
_cod_data_source_file b413473g.txt
_cod_data_source_block compound_4
_cod_depositor_comments
;
The following automatic conversions were performed:
'_atom_site_refinement_disorder_assembly' tag replaced with
'_atom_site_disorder_assembly'.

'_atom_site_refinement_disorder_group'
tag replaced with '_atom_site_disorder_group'.

Automatic conversion script
Id: cif_correct_tags 1383 2010-08-28 14:59:44Z saulius 

The following automatic conversions were performed:
'_symmetry_cell_setting' value 'Monoclinic' changed to 'monoclinic'
according to '/home/saulius/struct/CIF-dictionaries/cif_core.dic'
dictionary named 'cif_core.dic' version 2.4.1 from 2010-06-29.

Automatic conversion script
Id: cif_fix_enum 1527 2010-12-29 10:47:43Z saulius 
;
_cod_original_cell_volume 1839(1)
_cod_original_sg_symbol_H-M 'P 1 21/n 1 '
_cod_original_formula_sum ' C32 H28 Cr2 Mn1 N12 O6 '
_cod_database_code 7052439

loop_
_symmetry_equiv_pos_as_xyz
x,y,z
-x,-y,-z
-x+1/2,y+1/2,-z+1/2
x+1/2,-y+1/2,z+1/2

loop_
_atom_site_label
_atom_site_type_symbol
_atom_site_fract_x
_atom_site_fract_y
_atom_site_fract_z
_atom_site_U_iso_or_equiv
_atom_site_occupancy
_atom_site_adp_type
_atom_site_refinement_flags_posn
_atom_site_refinement_flags_adp
_atom_site_refinement_flags_occupancy
_atom_site_disorder_assembly
_atom_site_disorder_group
_atom_site_attached_hydrogens
Mn1 Mn 0.0000 0.5000 0.5000 0.0254 1.0000 Uani S . . . . .
Cr1 Cr -0.47733(11) 0.60967(5) 0.71203(5) 0.0239 1.0000 Uani . . . . . .
O1 O -0.0065(7) 0.3985(3) 0.5963(3) 0.0491 1.0000 Uani . . . . . .
N1 N -0.2296(7) 0.5572(3) 0.5628(3) 0.0408 1.0000 Uani . . . . . .
N2 N -0.4745(9) 0.8044(4) 0.6511(4) 0.0581 1.0000 Uani . . . . . .
N3 N -0.1295(8) 0.6380(4) 0.8335(4) 0.0515 1.0000 Uani . . . . . .
N4 N -0.1802(7) 0.4267(3) 0.4125(3) 0.0398 1.0000 Uani . . . . . .
N11 N -0.6138(6) 0.6376(3) 0.8195(3) 0.0270 1.0000 Uani . . . . . .
N12 N -0.5050(6) 0.4876(3) 0.7620(3) 0.0285 1.0000 Uani . . . . . .
C1 C -0.3254(7) 0.5751(3) 0.6131(4) 0.0300 1.0000 Uani . . . . . .
C2 C -0.4735(8) 0.7345(4) 0.6717(3) 0.0361 1.0000 Uani . . . . . .
C3 C -0.2499(8) 0.6276(3) 0.7901(4) 0.0324 1.0000 Uani . . . . . .
C4 C -0.2982(8) 0.4116(3) 0.3668(3) 0.0317 1.0000 Uani . . . . . .
C11 C -0.6602(8) 0.7140(4) 0.8480(4) 0.0390 1.0000 Uani . . . . . .
C12 C -0.7377(9) 0.7248(4) 0.9263(4) 0.0451 1.0000 Uani . . . . . .
C13 C -0.7712(9) 0.6543(5) 0.9750(4) 0.0490 1.0000 Uani . . . . . .
C14 C -0.7265(8) 0.5729(4) 0.9460(4) 0.0402 1.0000 Uani . . . . . .
C15 C -0.7523(10) 0.4948(5) 0.9925(4) 0.0541 1.0000 Uani . . . . . .
C16 C -0.7018(10) 0.4190(5) 0.9619(5) 0.0540 1.0000 Uani . . . . . .
C17 C -0.6159(9) 0.4123(4) 0.8829(4) 0.0431 1.0000 Uani . . . . . .
C18 C -0.5621(10) 0.3347(4) 0.8485(5) 0.0533 1.0000 Uani . . . . . .
C19 C -0.4814(10) 0.3359(4) 0.7725(5) 0.0566 1.0000 Uani . . . . . .
C20 C -0.4521(10) 0.4133(4) 0.7309(5) 0.0467 1.0000 Uani . . . . . .
C21 C -0.5893(7) 0.4875(3) 0.8374(4) 0.0311 1.0000 Uani . . . . . .
C22 C -0.6444(7) 0.5677(4) 0.8678(3) 0.0291 1.0000 Uani . . . . . .
O2 O 0.1937(10) 0.2047(4) 0.0624(4) 0.0819 1.0000 Uani . . . . . .
O3 O -0.0145(9) 0.5391(4) 0.2404(3) 0.0698 1.0000 Uani . . . . . .
H111 H -0.6389 0.7657 0.8116 0.058(7) 1.0000 Uiso . . . . . .
H121 H -0.7674 0.7838 0.9466 0.058(7) 1.0000 Uiso . . . . . .
H131 H -0.8269 0.6612 1.0312 0.058(7) 1.0000 Uiso . . . . . .
H151 H -0.8093 0.4971 1.0488 0.058(7) 1.0000 Uiso . . . . . .
H161 H -0.7245 0.3656 0.9956 0.058(7) 1.0000 Uiso . . . . . .
H181 H -0.5832 0.2791 0.8788 0.058(7) 1.0000 Uiso . . . . . .
H191 H -0.4411 0.2809 0.7471 0.058(7) 1.0000 Uiso . . . . . .
H201 H -0.3903 0.4130 0.6766 0.058(7) 1.0000 Uiso . . . . . .

loop_
_atom_site_aniso_label
_atom_site_aniso_U_11
_atom_site_aniso_U_22
_atom_site_aniso_U_33
_atom_site_aniso_U_23
_atom_site_aniso_U_13
_atom_site_aniso_U_12
Mn1 0.0233(6) 0.0272(6) 0.0257(6) -0.0031(4) 0.0020(4) -0.0005(5)
Cr1 0.0248(5) 0.0228(4) 0.0240(4) -0.0035(3) 0.0022(3) -0.0017(3)
O1 0.064(3) 0.034(2) 0.050(3) 0.0109(19) 0.007(2) 0.006(2)
N1 0.037(3) 0.043(3) 0.043(3) -0.004(2) 0.011(2) 0.007(2)
N2 0.075(4) 0.041(3) 0.060(4) 0.015(3) 0.024(3) 0.011(3)
N3 0.050(4) 0.049(3) 0.053(3) 0.002(3) -0.016(3) -0.010(3)
N4 0.037(3) 0.046(3) 0.036(3) -0.007(2) -0.001(2) -0.008(2)
N11 0.020(2) 0.031(2) 0.030(2) -0.0051(18) 0.0018(18) 0.0008(18)
N12 0.026(2) 0.026(2) 0.033(2) -0.0061(18) 0.0004(19) -0.0019(19)
C1 0.027(3) 0.031(3) 0.032(3) -0.003(2) 0.000(2) 0.000(2)
C2 0.040(3) 0.040(4) 0.028(3) 0.001(2) 0.006(2) 0.000(3)
C3 0.035(3) 0.028(3) 0.034(3) -0.004(2) 0.000(3) -0.001(2)
C4 0.036(3) 0.031(3) 0.028(3) -0.006(2) 0.005(3) -0.002(2)
C11 0.037(3) 0.040(3) 0.040(3) -0.011(3) 0.005(3) -0.003(3)
C12 0.043(3) 0.043(3) 0.050(3) -0.017(3) 0.012(3) 0.004(3)
C13 0.041(4) 0.068(5) 0.038(3) -0.015(3) 0.011(3) 0.001(3)
C14 0.031(3) 0.055(4) 0.035(3) 0.000(3) 0.001(3) -0.004(3)
C15 0.053(4) 0.076(5) 0.034(3) 0.011(3) 0.010(3) -0.013(4)
C16 0.051(4) 0.061(4) 0.049(4) 0.025(3) 0.003(3) -0.016(4)
C17 0.039(3) 0.039(3) 0.049(4) 0.012(3) -0.014(3) -0.008(3)
C18 0.055(4) 0.033(3) 0.071(5) 0.016(3) -0.007(4) 0.000(3)
C19 0.060(4) 0.024(3) 0.085(5) -0.008(3) -0.003(4) 0.005(3)
C20 0.059(4) 0.027(3) 0.054(4) -0.008(3) 0.000(3) -0.001(3)
C21 0.024(3) 0.031(3) 0.037(3) 0.003(2) -0.001(2) -0.006(2)
C22 0.025(3) 0.039(3) 0.024(2) 0.001(2) -0.001(2) -0.006(2)
O2 0.105(5) 0.061(3) 0.079(4) -0.015(3) 0.007(4) 0.023(3)
O3 0.100(5) 0.060(3) 0.049(3) 0.007(2) -0.002(3) 0.012(3)

loop_
_atom_type_symbol
_atom_type_scat_dispersion_real
_atom_type_scat_dispersion_imag
_atom_type_scat_Cromer_Mann_a1
_atom_type_scat_Cromer_Mann_b1
_atom_type_scat_Cromer_Mann_a2
_atom_type_scat_Cromer_Mann_b2
_atom_type_scat_Cromer_Mann_a3
_atom_type_scat_Cromer_Mann_b3
_atom_type_scat_Cromer_Mann_a4
_atom_type_scat_Cromer_Mann_b4
_atom_type_scat_Cromer_Mann_c
_atom_type_scat_source
'Mn  ' 0.3368 0.7283 11.2819 5.3409 7.3573 0.3432 3.0193 17.8674 2.2441 83.7543 1.0896 International_Tables_Vol_IV_Table_2.2B
'Cr  ' 0.3209 0.6236 10.6406 6.1038 7.3537 0.3920 3.3240 20.2626 1.4922 98.7399 1.1832 International_Tables_Vol_IV_Table_2.2B
'O   ' 0.0106 0.0060 3.0485 13.2771 2.2868 5.7011 1.5463 0.3239 0.8670 32.9089 0.2508 International_Tables_Vol_IV_Table_2.2B
'N   ' 0.0061 0.0033 12.2126 0.0057 3.1322 9.8933 2.0125 28.9975 1.1663 0.5826 -11.5290 International_Tables_Vol_IV_Table_2.2B
'C   ' 0.0033 0.0016 2.3100 20.8439 1.0200 10.2075 1.5886 0.5687 0.8650 51.6512 0.2156 International_Tables_Vol_IV_Table_2.2B
'H   ' 0.0000 0.0000 0.4930 10.5109 0.3229 26.1257 0.1402 3.1424 0.0408 57.7998 0.0030 International_Tables_Vol_IV_Table_2.2B

loop_
_geom_angle_atom_site_label_1
_geom_angle_site_symmetry_1
_geom_angle_atom_site_label_2
_geom_angle_site_symmetry_2
_geom_angle_atom_site_label_3
_geom_angle_site_symmetry_3
_geom_angle
_geom_angle_publ_flag
N4 . Mn1 . N1 . 89.8(2) yes
N4 . Mn1 . O1 . 90.27(19) yes
N1 . Mn1 . O1 . 86.44(19) yes
N4 . Mn1 . N1 2_566 90.2(2) yes
N1 . Mn1 . N1 2_566 179.995 yes
O1 . Mn1 . N1 2_566 93.56(19) yes
N4 . Mn1 . O1 2_566 89.73(19) yes
N1 . Mn1 . O1 2_566 93.56(19) yes
O1 . Mn1 . O1 2_566 179.995 yes
N1 2_566 Mn1 . O1 2_566 86.44(19) yes
N4 . Mn1 . N4 2_566 179.995 yes
N1 . Mn1 . N4 2_566 90.2(2) yes
O1 . Mn1 . N4 2_566 89.73(19) yes
N1 2_566 Mn1 . N4 2_566 89.8(2) yes
O1 2_566 Mn1 . N4 2_566 90.27(19) yes
C3 . Cr1 . C2 . 91.3(2) yes
C3 . Cr1 . C1 . 88.7(2) yes
C2 . Cr1 . C1 . 90.1(2) yes
C3 . Cr1 . N12 . 90.4(2) yes
C2 . Cr1 . N12 . 173.2(2) yes
C1 . Cr1 . N12 . 96.6(2) yes
C3 . Cr1 . N11 . 87.1(2) yes
C2 . Cr1 . N11 . 93.7(2) yes
C1 . Cr1 . N11 . 174.4(2) yes
N12 . Cr1 . N11 . 79.80(17) yes
C3 . Cr1 . C4 2_466 178.4(2) yes
C2 . Cr1 . C4 2_466 89.9(2) yes
C1 . Cr1 . C4 2_466 90.3(2) yes
N12 . Cr1 . C4 2_466 88.5(2) yes
N11 . Cr1 . C4 2_466 93.84(19) yes
C1 . N1 . Mn1 . 161.7(5) yes
C4 . N4 . Mn1 . 159.6(5) yes
C22 . N11 . C11 . 118.7(5) yes
C22 . N11 . Cr1 . 113.0(3) yes
C11 . N11 . Cr1 . 128.0(4) yes
C21 . N12 . C20 . 118.7(5) yes
C21 . N12 . Cr1 . 112.6(3) yes
C20 . N12 . Cr1 . 128.7(4) yes
N1 . C1 . Cr1 . 174.4(5) yes
N2 . C2 . Cr1 . 178.0(5) yes
N3 . C3 . Cr1 . 178.5(5) yes
N4 . C4 . Cr1 2_466 176.0(5) yes
H111 . C11 . C12 . 119.036 no
H111 . C11 . N11 . 118.551 no
C12 . C11 . N11 . 122.4(6) yes
H121 . C12 . C13 . 120.619 no
H121 . C12 . C11 . 120.164 no
C13 . C12 . C11 . 119.2(6) yes
H131 . C13 . C14 . 120.291 no
H131 . C13 . C12 . 120.079 no
C14 . C13 . C12 . 119.6(6) yes
C22 . C14 . C15 . 117.9(6) yes
C22 . C14 . C13 . 117.6(6) yes
C15 . C14 . C13 . 124.4(6) yes
H151 . C15 . C16 . 119.521 no
H151 . C15 . C14 . 119.223 no
C16 . C15 . C14 . 121.3(6) yes
H161 . C16 . C17 . 119.357 no
H161 . C16 . C15 . 118.952 no
C17 . C16 . C15 . 121.7(6) yes
C21 . C17 . C18 . 118.7(6) yes
C21 . C17 . C16 . 117.7(6) yes
C18 . C17 . C16 . 123.6(6) yes
H181 . C18 . C19 . 120.722 no
H181 . C18 . C17 . 120.627 no
C19 . C18 . C17 . 118.6(6) yes
H191 . C19 . C20 . 119.731 no
H191 . C19 . C18 . 119.826 no
C20 . C19 . C18 . 120.4(6) yes
H201 . C20 . N12 . 119.104 no
H201 . C20 . C19 . 119.196 no
N12 . C20 . C19 . 121.7(6) yes
C22 . C21 . N12 . 116.8(5) yes
C22 . C21 . C17 . 121.4(5) yes
N12 . C21 . C17 . 121.7(5) yes
N11 . C22 . C14 . 122.3(5) yes
N11 . C22 . C21 . 117.6(5) yes
C14 . C22 . C21 . 120.0(5) yes

loop_
_geom_bond_atom_site_label_1
_geom_bond_site_symmetry_1
_geom_bond_atom_site_label_2
_geom_bond_site_symmetry_2
_geom_bond_distance
_geom_bond_publ_flag
Mn1 . N4 . 2.190(5) yes
Mn1 . N1 . 2.244(5) yes
Mn1 . O1 . 2.176(4) yes
Mn1 . N1 2_566 2.244(5) yes
Mn1 . O1 2_566 2.176(4) yes
Mn1 . N4 2_566 2.190(5) yes
Cr1 . C3 . 2.071(6) yes
Cr1 . C2 . 2.043(6) yes
Cr1 . C1 . 2.054(6) yes
Cr1 . N12 . 2.069(5) yes
Cr1 . N11 . 2.067(4) yes
Cr1 . C4 2_466 2.067(6) yes
N1 . C1 . 1.137(7) yes
N2 . C2 . 1.133(8) yes
N3 . C3 . 1.116(8) yes
N4 . C4 . 1.135(7) yes
N11 . C22 . 1.350(7) yes
N11 . C11 . 1.324(7) yes
N12 . C21 . 1.371(7) yes
N12 . C20 . 1.325(8) yes
C11 . H111 . 1.002 no
C11 . C12 . 1.395(9) yes
C12 . H121 . 1.001 no
C12 . C13 . 1.365(10) yes
C13 . H131 . 0.999 no
C13 . C14 . 1.395(9) yes
C14 . C22 . 1.401(8) yes
C14 . C15 . 1.434(10) yes
C15 . H151 . 1.001 no
C15 . C16 . 1.337(11) yes
C16 . H161 . 1.002 no
C16 . C17 . 1.429(10) yes
C17 . C21 . 1.387(8) yes
C17 . C18 . 1.394(10) yes
C18 . H181 . 1.003 no
C18 . C19 . 1.363(11) yes
C19 . H191 . 0.999 no
C19 . C20 . 1.392(10) yes
C20 . H201 . 0.991 no
C21 . C22 . 1.408(8) yes
